data_4511306
loop_
_publ_author_name
'Roy, Saikat'
'Nangia, Ashwini'

_publ_section_title
;
 Kinetic and Thermodynamic Conformational Polymorphs of Bis(p-tolyl)
 Ketonep-Tosylhydrazone:&#x00A0; The Curtin&#x2212;Hammett Principle in
 Crystallization
;
_journal_issue 10
_journal_name_full 'Crystal Growth &amp; Design'
_journal_page_first 2047
_journal_paper_doi 10.1021/cg070542t
_journal_volume 7
_journal_year 2007
_chemical_formula_moiety 'C20 H16 Br2 N2 O2 S, 0.5(C6 H6)'
_chemical_formula_sum 'C23 H19 Br2 N2 O2 S'
_chemical_formula_weight 547.28
_chemical_melting_point 502
_chemical_name_systematic
; 
 ? 
;
_space_group_IT_number 2
_symmetry_cell_setting triclinic
_symmetry_space_group_name_Hall '-P 1'
_symmetry_space_group_name_H-M 'P -1'
_atom_sites_solution_hydrogens geom
_atom_sites_solution_primary direct
_atom_sites_solution_secondary difmap
_audit_creation_method SHELXL-97
_cell_angle_alpha 112.826(2)
_cell_angle_beta 106.592(2)
_cell_angle_gamma 93.964(2)
_cell_formula_units_Z 2
_cell_length_a 8.0184(8)
_cell_length_b 11.9872(12)
_cell_length_c 13.5855(13)
_cell_measurement_temperature 298(2)
_cell_volume 1129.26(19)
_computing_cell_refinement 'Bruker SMART'
_computing_data_collection 'Bruker SMART'
_computing_data_reduction 'Bruker SMART'
_computing_molecular_graphics 'Bruker SHELXTL'
_computing_publication_material 'Bruker SHELXTL'
_computing_structure_refinement 'Bruker SHELXTL'
_computing_structure_solution 'Bruker SHELXTL'
_diffrn_ambient_temperature 298(2)
_diffrn_measured_fraction_theta_full 0.994
_diffrn_measured_fraction_theta_max 0.994
_diffrn_radiation_monochromator graphite
_diffrn_radiation_source 'fine-focus sealed tube'
_diffrn_radiation_type MoK\a
_diffrn_radiation_wavelength 0.71073
_diffrn_reflns_av_R_equivalents 0.0279
_diffrn_reflns_av_sigmaI/netI 0.0378
_diffrn_reflns_limit_h_max 9
_diffrn_reflns_limit_h_min -9
_diffrn_reflns_limit_k_max 14
_diffrn_reflns_limit_k_min -14
_diffrn_reflns_limit_l_max 16
_diffrn_reflns_limit_l_min -16
_diffrn_reflns_number 11845
_diffrn_reflns_theta_full 26.03
_diffrn_reflns_theta_max 26.03
_diffrn_reflns_theta_min 1.73
_exptl_absorpt_coefficient_mu 3.704
_exptl_absorpt_correction_T_max 0.641
_exptl_absorpt_correction_T_min 0.434
_exptl_absorpt_correction_type multi-scan
_exptl_absorpt_process_details 'Bruker AXS SADABS program'
_exptl_crystal_colour colourless
_exptl_crystal_density_diffrn 1.610
_exptl_crystal_density_method 'not measured'
_exptl_crystal_description block
_exptl_crystal_F_000 546
_exptl_crystal_size_max 0.27
_exptl_crystal_size_mid 0.19
_exptl_crystal_size_min 0.12
_refine_diff_density_max 0.624
_refine_diff_density_min -0.456
_refine_diff_density_rms 0.062
_refine_ls_extinction_method none
_refine_ls_goodness_of_fit_ref 1.030
_refine_ls_hydrogen_treatment mixed
_refine_ls_matrix_type full
_refine_ls_number_parameters 276
_refine_ls_number_reflns 4429
_refine_ls_number_restraints 0
_refine_ls_restrained_S_all 1.030
_refine_ls_R_factor_all 0.0631
_refine_ls_R_factor_gt 0.0391
_refine_ls_shift/su_max 0.002
_refine_ls_shift/su_mean 0.000
_refine_ls_structure_factor_coef Fsqd
_refine_ls_weighting_details 'calc w=1/[\s^2^(Fo^2^)+(0.0497P)^2^+0.1195P] where P=(Fo^2^+2Fc^2^)/3'
_refine_ls_weighting_scheme calc
_refine_ls_wR_factor_gt 0.0899
_refine_ls_wR_factor_ref 0.0998
_reflns_number_gt 3156
_reflns_number_total 4429
_reflns_threshold_expression >2sigma(I)
_cod_data_source_file DiBr_benzene_an507_m.cif
_cod_data_source_block an507_m
_cod_depositor_comments
;
The following automatic conversions were performed:

'_symmetry_cell_setting' value 'Triclinic' changed to 'triclinic'
according to
/usr/data/users/saulius/automatic-downloads/retrospective/ACS/lib/dictionaries/cif_core.dic
dictionary named 'cif_core.dic' version 2.4.2 from 2011-04-26.

Automatic conversion script
Id: cif_fix_values 2281 2013-09-26 08:29:07Z andrius 
;
_cod_original_sg_symbol_H-M P-1
_cod_database_code 4511306

loop_
_symmetry_equiv_pos_as_xyz
'x, y, z'
'-x, -y, -z'

loop_
_atom_site_label
_atom_site_type_symbol
_atom_site_fract_x
_atom_site_fract_y
_atom_site_fract_z
_atom_site_U_iso_or_equiv
_atom_site_adp_type
_atom_site_occupancy
_atom_site_symmetry_multiplicity
_atom_site_calc_flag
_atom_site_refinement_flags
Br1 Br 1.45114(5) 1.18687(3) 1.17218(3) 0.06351(14) Uani 1 1 d .
Br2 Br 0.90780(6) 0.23003(4) 0.80713(4) 0.08659(18) Uani 1 1 d .
S1 S 0.63749(11) 0.65891(8) 0.48052(7) 0.0538(2) Uani 1 1 d .
C8 C 0.9607(4) 0.7220(3) 0.7649(3) 0.0461(7) Uani 1 1 d .
N2 N 0.8776(3) 0.7355(2) 0.6754(2) 0.0498(6) Uani 1 1 d .
O2 O 0.7575(3) 0.7143(2) 0.44546(19) 0.0663(6) Uani 1 1 d .
C15 C 0.9449(4) 0.6025(3) 0.7748(2) 0.0460(7) Uani 1 1 d .
C12 C 1.3017(4) 1.0431(3) 1.0453(3) 0.0479(7) Uani 1 1 d .
N1 N 0.7594(4) 0.6309(3) 0.5856(2) 0.0546(7) Uani 1 1 d .
C14 C 1.1978(4) 0.8259(3) 0.9559(3) 0.0519(8) Uani 1 1 d .
H14 H 1.2020 0.7489 0.9566 0.062 Uiso 1 1 calc R
C11 C 1.1869(5) 1.0546(3) 0.9544(3) 0.0556(8) Uani 1 1 d .
H11 H 1.1842 1.1317 0.9538 0.067 Uiso 1 1 calc R
O1 O 0.5208(3) 0.5420(2) 0.40349(18) 0.0661(6) Uani 1 1 d .
C18 C 0.9235(4) 0.3819(3) 0.7937(3) 0.0539(8) Uani 1 1 d .
C19 C 1.0019(5) 0.3966(3) 0.7209(3) 0.0589(9) Uani 1 1 d .
H19 H 1.0477 0.3330 0.6786 0.071 Uiso 1 1 calc R
C5 C 0.5126(4) 0.7673(3) 0.5336(2) 0.0501(8) Uani 1 1 d .
C9 C 1.0800(4) 0.8343(3) 0.8629(3) 0.0450(7) Uani 1 1 d .
C13 C 1.3080(4) 0.9297(3) 1.0469(3) 0.0536(8) Uani 1 1 d .
H13 H 1.3861 0.9231 1.1089 0.064 Uiso 1 1 calc R
C10 C 1.0764(4) 0.9500(3) 0.8646(3) 0.0536(8) Uani 1 1 d .
H10 H 0.9972 0.9574 0.8034 0.064 Uiso 1 1 calc R
C20 C 1.0118(5) 0.5066(3) 0.7113(3) 0.0571(8) Uani 1 1 d .
H20 H 1.0639 0.5171 0.6616 0.069 Uiso 1 1 calc R
C2 C 0.3094(5) 0.9377(4) 0.6103(3) 0.0647(9) Uani 1 1 d .
C17 C 0.8566(5) 0.4745(3) 0.8573(3) 0.0601(9) Uani 1 1 d .
H17 H 0.8038 0.4630 0.9063 0.072 Uiso 1 1 calc R
C16 C 0.8682(5) 0.5851(3) 0.8479(3) 0.0566(8) Uani 1 1 d .
H16 H 0.8238 0.6487 0.8914 0.068 Uiso 1 1 calc R
C6 C 0.5811(5) 0.8922(3) 0.5773(3) 0.0614(9) Uani 1 1 d .
H6 H 0.6948 0.9197 0.5807 0.074 Uiso 1 1 calc R
C4 C 0.3433(4) 0.7276(3) 0.5301(3) 0.0614(9) Uani 1 1 d .
H4 H 0.2967 0.6436 0.5014 0.074 Uiso 1 1 calc R
C7 C 0.4790(5) 0.9752(3) 0.6156(3) 0.0679(10) Uani 1 1 d .
H7 H 0.5259 1.0593 0.6460 0.081 Uiso 1 1 calc R
C3 C 0.2452(5) 0.8140(4) 0.5694(3) 0.0709(10) Uani 1 1 d .
H3 H 0.1325 0.7874 0.5681 0.085 Uiso 1 1 calc R
C22 C 0.4542(6) 0.5322(7) 0.9116(6) 0.1088(18) Uani 1 1 d .
H22 H 0.4229 0.5540 0.8511 0.131 Uiso 1 1 calc R
C1 C 0.1993(6) 1.0322(4) 0.6509(4) 0.0953(14) Uani 1 1 d .
H2A H 0.0785 0.9910 0.6278 0.143 Uiso 1 1 calc R
H2B H 0.2032 1.0901 0.6183 0.143 Uiso 1 1 calc R
H2C H 0.2466 1.0754 0.7322 0.143 Uiso 1 1 calc R
C23 C 0.5244(6) 0.6205(5) 1.0188(7) 0.1070(19) Uani 1 1 d .
H23 H 0.5415 0.7033 1.0323 0.128 Uiso 1 1 calc R
C21 C 0.4293(6) 0.4112(6) 0.8920(5) 0.1093(17) Uani 1 1 d .
H21 H 0.3808 0.3500 0.8181 0.131 Uiso 1 1 calc R
H1 H 0.706(4) 0.582(3) 0.600(2) 0.038(9) Uiso 1 1 d .

loop_
_atom_site_aniso_label
_atom_site_aniso_U_11
_atom_site_aniso_U_22
_atom_site_aniso_U_33
_atom_site_aniso_U_23
_atom_site_aniso_U_13
_atom_site_aniso_U_12
Br1 0.0670(3) 0.0629(2) 0.0490(2) 0.01718(17) 0.01461(17) 0.00468(17)
Br2 0.1020(4) 0.0572(3) 0.1054(4) 0.0445(2) 0.0271(3) 0.0204(2)
S1 0.0553(5) 0.0633(5) 0.0411(4) 0.0241(4) 0.0125(4) 0.0073(4)
C8 0.0435(17) 0.0531(19) 0.0466(17) 0.0239(15) 0.0181(14) 0.0127(14)
N2 0.0477(15) 0.0536(16) 0.0457(15) 0.0229(13) 0.0110(12) 0.0063(13)
O2 0.0668(15) 0.0841(18) 0.0566(14) 0.0363(13) 0.0255(12) 0.0107(13)
C15 0.0440(17) 0.0490(18) 0.0425(17) 0.0189(14) 0.0113(14) 0.0120(14)
C12 0.0481(18) 0.0535(19) 0.0435(17) 0.0204(15) 0.0185(15) 0.0080(15)
N1 0.0560(18) 0.0543(18) 0.0509(17) 0.0269(15) 0.0094(14) 0.0054(14)
C14 0.0540(19) 0.0501(19) 0.0537(19) 0.0282(16) 0.0123(16) 0.0119(15)
C11 0.068(2) 0.0499(19) 0.052(2) 0.0275(17) 0.0162(17) 0.0109(17)
O1 0.0736(16) 0.0632(15) 0.0440(13) 0.0153(12) 0.0085(12) 0.0024(13)
C18 0.0533(19) 0.0459(18) 0.056(2) 0.0229(16) 0.0069(16) 0.0111(15)
C19 0.069(2) 0.054(2) 0.0492(19) 0.0173(16) 0.0178(17) 0.0241(18)
C5 0.0518(19) 0.058(2) 0.0379(16) 0.0237(15) 0.0091(14) 0.0050(16)
C9 0.0444(17) 0.0519(19) 0.0432(16) 0.0226(15) 0.0173(14) 0.0128(14)
C13 0.0523(19) 0.062(2) 0.0458(18) 0.0261(17) 0.0101(15) 0.0140(16)
C10 0.060(2) 0.056(2) 0.0453(17) 0.0286(16) 0.0085(15) 0.0119(16)
C20 0.062(2) 0.064(2) 0.054(2) 0.0283(17) 0.0259(17) 0.0238(18)
C2 0.073(3) 0.075(3) 0.052(2) 0.032(2) 0.0205(19) 0.026(2)
C17 0.068(2) 0.063(2) 0.071(2) 0.041(2) 0.0348(19) 0.0224(18)
C16 0.066(2) 0.052(2) 0.061(2) 0.0252(17) 0.0315(18) 0.0223(17)
C6 0.059(2) 0.067(2) 0.066(2) 0.037(2) 0.0217(18) 0.0083(19)
C4 0.053(2) 0.058(2) 0.056(2) 0.0173(18) 0.0088(17) -0.0024(17)
C7 0.087(3) 0.057(2) 0.062(2) 0.0306(19) 0.023(2) 0.011(2)
C3 0.054(2) 0.088(3) 0.069(2) 0.034(2) 0.0195(19) 0.011(2)
C22 0.069(3) 0.135(5) 0.146(6) 0.096(5) 0.020(3) 0.014(3)
C1 0.112(4) 0.097(3) 0.093(3) 0.042(3) 0.049(3) 0.046(3)
C23 0.061(3) 0.090(4) 0.190(6) 0.089(5) 0.028(4) 0.018(3)
C21 0.075(3) 0.106(4) 0.131(5) 0.047(4) 0.019(3) 0.010(3)

loop_
_atom_type_symbol
_atom_type_description
_atom_type_scat_dispersion_real
_atom_type_scat_dispersion_imag
_atom_type_scat_source
C C 0.0033 0.0016 'International Tables Vol C Tables 4.2.6.8 and 6.1.1.4'
H H 0.0000 0.0000 'International Tables Vol C Tables 4.2.6.8 and 6.1.1.4'
N N 0.0061 0.0033 'International Tables Vol C Tables 4.2.6.8 and 6.1.1.4'
O O 0.0106 0.0060 'International Tables Vol C Tables 4.2.6.8 and 6.1.1.4'
S S 0.1246 0.1234 'International Tables Vol C Tables 4.2.6.8 and 6.1.1.4'
Br Br -0.2901 2.4595 'International Tables Vol C Tables 4.2.6.8 and 6.1.1.4'

loop_
_geom_angle_atom_site_label_1
_geom_angle_atom_site_label_2
_geom_angle_atom_site_label_3
_geom_angle
_geom_angle_site_symmetry_3
O2 S1 O1 120.27(15) .
O2 S1 N1 106.71(16) .
O1 S1 N1 103.50(15) .
O2 S1 C5 107.90(16) .
O1 S1 C5 109.46(15) .
N1 S1 C5 108.42(15) .
N2 C8 C9 116.4(3) .
N2 C8 C15 124.3(3) .
C9 C8 C15 119.4(3) .
C8 N2 N1 116.1(3) .
C16 C15 C20 118.6(3) .
C16 C15 C8 121.4(3) .
C20 C15 C8 120.0(3) .
C13 C12 C11 121.1(3) .
C13 C12 Br1 119.3(2) .
C11 C12 Br1 119.6(2) .
N2 N1 S1 113.6(2) .
C13 C14 C9 121.0(3) .
C10 C11 C12 118.8(3) .
C17 C18 C19 121.5(3) .
C17 C18 Br2 119.1(3) .
C19 C18 Br2 119.4(3) .
C18 C19 C20 119.0(3) .
C6 C5 C4 119.9(3) .
C6 C5 S1 120.1(3) .
C4 C5 S1 120.0(3) .
C10 C9 C14 118.1(3) .
C10 C9 C8 121.1(3) .
C14 C9 C8 120.8(3) .
C12 C13 C14 119.3(3) .
C11 C10 C9 121.6(3) .
C19 C20 C15 120.9(3) .
C3 C2 C7 118.2(4) .
C3 C2 C1 121.5(4) .
C7 C2 C1 120.4(4) .
C18 C17 C16 119.2(3) .
C15 C16 C17 120.8(3) .
C7 C6 C5 119.1(3) .
C3 C4 C5 119.2(3) .
C6 C7 C2 122.0(4) .
C2 C3 C4 121.6(4) .
C23 C22 C21 119.8(5) .
C22 C23 C21 120.3(5) 2_667
C22 C21 C23 119.9(6) 2_667

loop_
_geom_bond_atom_site_label_1
_geom_bond_atom_site_label_2
_geom_bond_distance
_geom_bond_site_symmetry_2
Br1 C12 1.899(3) .
Br2 C18 1.899(3) .
S1 O2 1.419(2) .
S1 O1 1.434(2) .
S1 N1 1.651(3) .
S1 C5 1.754(3) .
C8 N2 1.286(4) .
C8 C9 1.485(4) .
C8 C15 1.489(4) .
N2 N1 1.396(4) .
C15 C16 1.378(4) .
C15 C20 1.391(4) .
C12 C13 1.373(4) .
C12 C11 1.375(4) .
C14 C13 1.374(4) .
C14 C9 1.389(4) .
C11 C10 1.374(4) .
C18 C17 1.367(5) .
C18 C19 1.371(5) .
C19 C20 1.374(5) .
C5 C6 1.380(5) .
C5 C4 1.388(4) .
C9 C10 1.381(4) .
C2 C3 1.365(5) .
C2 C7 1.376(5) .
C2 C1 1.516(5) .
C17 C16 1.380(4) .
C6 C7 1.373(5) .
C4 C3 1.379(5) .
C22 C23 1.346(8) .
C22 C21 1.358(7) .
C23 C21 1.367(7) 2_667
C21 C23 1.367(7) 2_667
